data_7235126
loop_
_publ_author_name
'N. A. Artiukhova'
'G. V. Romanenko'
'A. S. Bogomyakov'
'I. Yu. Barskaya'
'S. L. Veber'
'M. V. Fedin'
'K. Yu. Maryunina'
'K. Inoue'
'V. I. Ovcharenko'

_publ_section_title
;
 Cu(ii) complex with nitronyl nitroxide whose paramagnetism is suppressed
 by temperature decrease and/or pressure increase
;
_journal_name_full 'Journal of Materials Chemistry C'
_journal_page_first 11157
_journal_page_last 11163
_journal_paper_doi 10.1039/C6TC03216H
_journal_volume 4
_journal_year 2016
_chemical_formula_sum 'C16 H23 N4 O2'
_chemical_formula_weight 303.38
_space_group_crystal_system monoclinic
_space_group_IT_number 14
_space_group_name_Hall '-P 2ybc'
_space_group_name_H-M_alt 'P 1 21/c 1'
_atom_sites_solution_hydrogens geom
_cell_angle_alpha 90
_cell_angle_beta 115.7250(10)
_cell_angle_gamma 90
_cell_formula_units_Z 8
_cell_length_a 18.0709(5)
_cell_length_b 11.8731(4)
_cell_length_c 16.6240(5)
_cell_measurement_reflns_used 9937
_cell_measurement_temperature 296(2)
_cell_measurement_theta_max 63.94
_cell_measurement_theta_min 3.02
_cell_volume 3213.29(17)
_computing_cell_refinement 'Bruker SAINT'
_computing_data_collection 'Bruker APEX2'
_computing_data_reduction 'Bruker SAINT'
_computing_molecular_graphics 'Bruker SHELXTL'
_computing_publication_material 'Bruker SHELXTL'
_computing_structure_refinement 'SHELXL-2014/7 (Sheldrick, 2014)'
_computing_structure_solution 'SHELXS-97 (Sheldrick, 2008)'
_diffrn_ambient_temperature 296(2)
_diffrn_measured_fraction_theta_full 0.903
_diffrn_measured_fraction_theta_max 0.903
_diffrn_measurement_device_type 'Bruker APEX-II CCD'
_diffrn_measurement_method '\f and \w scans'
_diffrn_radiation_type CuK\a
_diffrn_radiation_wavelength 1.54178
_diffrn_reflns_av_R_equivalents 0.0320
_diffrn_reflns_av_unetI/netI 0.0267
_diffrn_reflns_Laue_measured_fraction_full 0.903
_diffrn_reflns_Laue_measured_fraction_max 0.903
_diffrn_reflns_limit_h_max 20
_diffrn_reflns_limit_h_min -13
_diffrn_reflns_limit_k_max 13
_diffrn_reflns_limit_k_min -13
_diffrn_reflns_limit_l_max 18
_diffrn_reflns_limit_l_min -18
_diffrn_reflns_number 22304
_diffrn_reflns_point_group_measured_fraction_full 0.903
_diffrn_reflns_point_group_measured_fraction_max 0.903
_diffrn_reflns_theta_full 66.987
_diffrn_reflns_theta_max 66.987
_diffrn_reflns_theta_min 2.714
_exptl_absorpt_coefficient_mu 0.686
_exptl_absorpt_correction_type none
_exptl_crystal_colour dark
_exptl_crystal_density_diffrn 1.254
_exptl_crystal_description bulk
_exptl_crystal_F_000 1304
_exptl_crystal_size_max 0.29
_exptl_crystal_size_mid 0.22
_exptl_crystal_size_min 0.15
_refine_diff_density_max 0.430
_refine_diff_density_min -0.310
_refine_diff_density_rms 0.042
_refine_ls_extinction_coef 0.0012(2)
_refine_ls_extinction_expression Fc^*^=kFc[1+0.001xFc^2^\l^3^/sin(2\q)]^-1/4^
_refine_ls_extinction_method 'SHELXL-2014/7 (Sheldrick 2014'
_refine_ls_goodness_of_fit_ref 1.074
_refine_ls_hydrogen_treatment constr
_refine_ls_matrix_type full
_refine_ls_number_parameters 471
_refine_ls_number_reflns 5165
_refine_ls_number_restraints 8
_refine_ls_restrained_S_all 1.086
_refine_ls_R_factor_all 0.0645
_refine_ls_R_factor_gt 0.0554
_refine_ls_shift/su_max 0.000
_refine_ls_shift/su_mean 0.000
_refine_ls_structure_factor_coef Fsqd
_refine_ls_weighting_details 'w=1/[\s^2^(Fo^2^)+(0.0931P)^2^+1.0624P] where P=(Fo^2^+2Fc^2^)/3'
_refine_ls_weighting_scheme calc
_refine_ls_wR_factor_gt 0.1617
_refine_ls_wR_factor_ref 0.1710
_reflns_Friedel_coverage 0.000
_reflns_Friedel_fraction_full .
_reflns_Friedel_fraction_max .
_reflns_number_gt 4232
_reflns_number_total 5165
_reflns_threshold_expression 'I > 2\s(I)'
_cod_data_source_file J-Mater-Chem-C-2016-4-11157.cif
_cod_data_source_block 134
_cod_original_sg_symbol_H-M 'P 21/c'
_cod_database_code 7235126
_shelx_space_group_comment
; 
The symmetry employed for this shelxl refinement is uniquely defined 
by the following loop, which should always be used as a source of 
symmetry information in preference to the above space-group names. 
They are only intended as comments. 
;

loop_
_space_group_symop_operation_xyz
'x, y, z'
'-x, y+1/2, -z+1/2'
'-x, -y, -z'
'x, -y-1/2, z-1/2'

loop_
_atom_site_label
_atom_site_type_symbol
_atom_site_fract_x
_atom_site_fract_y
_atom_site_fract_z
_atom_site_U_iso_or_equiv
_atom_site_adp_type
_atom_site_occupancy
_atom_site_site_symmetry_order
_atom_site_calc_flag
_atom_site_refinement_flags_posn
_atom_site_refinement_flags_adp
_atom_site_refinement_flags_occupancy
_atom_site_disorder_assembly
_atom_site_disorder_group
O1 O 0.08459(10) -0.15423(14) -0.24509(12) 0.0748(5) Uani 1 1 d . . . . .
N2 N 0.11592(10) -0.06787(15) -0.19532(12) 0.0540(5) Uani 1 1 d . . . . .
C3 C 0.07691(12) 0.04634(18) -0.21553(14) 0.0522(5) Uani 1 1 d D . . . .
C4 C 0.0950(9) 0.0923(16) -0.2935(10) 0.081(7) Uani 0.5 1 d D . P A 1
H4A H 0.1384 0.1483 -0.2721 0.097 Uiso 0.5 1 calc R U P A 1
H4B H 0.1107 0.0319 -0.3222 0.097 Uiso 0.5 1 calc R U P A 1
C5 C 0.0134(4) 0.1446(6) -0.3574(4) 0.0805(16) Uani 0.5 1 d D . P A 1
H5A H 0.0091 0.1483 -0.4175 0.097 Uiso 0.5 1 calc R U P A 1
H5B H 0.0076 0.2199 -0.3382 0.097 Uiso 0.5 1 calc R U P A 1
C6 C -0.0504(8) 0.0669(12) -0.3531(9) 0.112(7) Uani 0.5 1 d D . P A 1
H6A H -0.1037 0.1032 -0.3744 0.134 Uiso 0.5 1 calc R U P A 1
H6B H -0.0555 -0.0017 -0.3868 0.134 Uiso 0.5 1 calc R U P A 1
C7 C -0.0138(13) 0.045(2) -0.2539(8) 0.062(5) Uani 0.5 1 d D . P A 1
H72A H -0.0321 -0.0281 -0.2431 0.074 Uiso 0.5 1 calc R U P A 1
H72B H -0.0324 0.1017 -0.2251 0.074 Uiso 0.5 1 calc R U P A 1
C42 C 0.0944(7) 0.1007(14) -0.2897(9) 0.056(5) Uani 0.5 1 d D . P A 2
H42A H 0.1456 0.0730 -0.2878 0.067 Uiso 0.5 1 calc R U P A 2
H42B H 0.0974 0.1820 -0.2837 0.067 Uiso 0.5 1 calc R U P A 2
C52 C 0.0209(4) 0.0649(7) -0.3770(4) 0.0873(18) Uani 0.5 1 d D . P A 2
H52A H 0.0118 0.1183 -0.4246 0.105 Uiso 0.5 1 calc R U P A 2
H52B H 0.0294 -0.0094 -0.3957 0.105 Uiso 0.5 1 calc R U P A 2
C62 C -0.0476(5) 0.0648(12) -0.3532(6) 0.084(5) Uani 0.5 1 d D . P A 2
H62A H -0.0880 0.0098 -0.3896 0.101 Uiso 0.5 1 calc R U P A 2
H62B H -0.0736 0.1383 -0.3658 0.101 Uiso 0.5 1 calc R U P A 2
C72 C -0.0201(14) 0.037(2) -0.2545(10) 0.073(6) Uani 0.5 1 d D . P A 2
H7A H -0.0419 0.0904 -0.2264 0.087 Uiso 0.5 1 calc R U P A 2
H7B H -0.0368 -0.0386 -0.2470 0.087 Uiso 0.5 1 calc R U P A 2
C8 C 0.12236(13) 0.10229(19) -0.12342(15) 0.0561(5) Uani 1 1 d . . . . .
C9 C 0.13584(18) 0.2294(2) -0.1207(2) 0.0796(8) Uani 1 1 d . . . . .
H9A H 0.1872 0.2469 -0.1233 0.095 Uiso 1 1 calc R U . . .
H9B H 0.0913 0.2659 -0.1705 0.095 Uiso 1 1 calc R U . . .
C10 C 0.1381(2) 0.2678(3) -0.0334(3) 0.1121(13) Uani 1 1 d . . . . .
H10A H 0.1921 0.2567 0.0153 0.135 Uiso 1 1 calc R U . . .
H10B H 0.1232 0.3466 -0.0359 0.135 Uiso 1 1 calc R U . . .
C11 C 0.0754(3) 0.1938(4) -0.0228(3) 0.1183(13) Uani 1 1 d . . . . .
H11A H 0.0857 0.1892 0.0395 0.142 Uiso 1 1 calc R U . . .
H11B H 0.0204 0.2230 -0.0571 0.142 Uiso 1 1 calc R U . . .
C12 C 0.08474(17) 0.0806(2) -0.05688(18) 0.0749(7) Uani 1 1 d . . . . .
H12A H 0.0318 0.0437 -0.0867 0.090 Uiso 1 1 calc R U . . .
H12B H 0.1207 0.0331 -0.0081 0.090 Uiso 1 1 calc R U . . .
N13 N 0.20202(10) 0.03916(15) -0.08929(12) 0.0551(5) Uani 1 1 d . . . . .
O14 O 0.26691(10) 0.07379(15) -0.02344(12) 0.0745(5) Uani 1 1 d . . . . .
C15 C 0.19162(12) -0.06302(18) -0.12725(14) 0.0511(5) Uani 1 1 d . . . . .
C16 C 0.25089(13) -0.15268(18) -0.09821(14) 0.0527(5) Uani 1 1 d . . . . .
C17 C 0.33042(14) -0.1513(2) -0.02701(16) 0.0621(6) Uani 1 1 d . . . . .
H17A H 0.3540 -0.0886 0.0085 0.075 Uiso 1 1 calc R U . . .
N18 N 0.36739(12) -0.25018(18) -0.01685(14) 0.0679(6) Uani 1 1 d . . . . .
N19 N 0.31213(12) -0.31567(17) -0.08239(13) 0.0642(5) Uani 1 1 d . . . . .
C20 C 0.3329(2) -0.4327(2) -0.08958(19) 0.0807(8) Uani 1 1 d . . . . .
H20A H 0.3086 -0.4541 -0.1521 0.097 Uiso 1 1 calc R U . . .
H20B H 0.3920 -0.4394 -0.0668 0.097 Uiso 1 1 calc R U . . .
C21 C 0.3054(4) -0.5075(3) -0.0425(5) 0.192(3) Uani 1 1 d . . . . .
H21A H 0.3207 -0.5830 -0.0495 0.288 Uiso 1 1 calc R U . . .
H21B H 0.3302 -0.4878 0.0197 0.288 Uiso 1 1 calc R U . . .
H21C H 0.2468 -0.5026 -0.0656 0.288 Uiso 1 1 calc R U . . .
C22 C 0.24221(15) -0.2601(2) -0.13204(15) 0.0597(6) Uani 1 1 d . . . . .
H22A H 0.1966 -0.2889 -0.1802 0.072 Uiso 1 1 calc R U . . .
O1A O 0.42512(10) 0.00518(13) 0.18195(13) 0.0704(5) Uani 1 1 d . . . . .
N2A N 0.39132(10) 0.08960(14) 0.20077(11) 0.0488(4) Uani 1 1 d . . . . .
C3A C 0.42522(12) 0.20667(17) 0.21170(13) 0.0472(5) Uani 1 1 d . . . . .
C4A C 0.4064(10) 0.2548(16) 0.1202(13) 0.061(5) Uani 0.5 1 d . . P B 1
H4AA H 0.3886 0.1949 0.0762 0.074 Uiso 0.5 1 calc R U P B 1
H4AB H 0.3622 0.3093 0.1035 0.074 Uiso 0.5 1 calc R U P B 1
C5A C 0.4804(6) 0.3101(5) 0.1211(6) 0.0512(18) Uani 0.5 1 d . . P B 1
H5AA H 0.4884 0.3856 0.1458 0.061 Uiso 0.5 1 calc R U P B 1
H5AB H 0.4798 0.3118 0.0625 0.061 Uiso 0.5 1 calc R U P B 1
C6A C 0.5476(10) 0.221(2) 0.1884(17) 0.075(5) Uani 0.5 1 d . . P B 1
H6AA H 0.5445 0.1479 0.1607 0.090 Uiso 0.5 1 calc R U P B 1
H6AB H 0.6034 0.2494 0.2119 0.090 Uiso 0.5 1 calc R U P B 1
C7A C 0.5148(12) 0.218(2) 0.2590(13) 0.069(5) Uani 0.5 1 d . . P B 1
H7AA H 0.5380 0.1543 0.2989 0.083 Uiso 0.5 1 calc R U P B 1
H7AB H 0.5294 0.2864 0.2941 0.083 Uiso 0.5 1 calc R U P B 1
C41 C 0.4021(11) 0.2492(15) 0.1134(12) 0.059(5) Uani 0.5 1 d . . P B 2
H41A H 0.3805 0.1889 0.0700 0.070 Uiso 0.5 1 calc R U P B 2
H41B H 0.3630 0.3109 0.0965 0.070 Uiso 0.5 1 calc R U P B 2
C51 C 0.4867(10) 0.2880(17) 0.1245(11) 0.193(9) Uani 0.5 1 d . . P B 2
H51A H 0.4913 0.2704 0.0699 0.231 Uiso 0.5 1 calc R U P B 2
H51B H 0.4892 0.3693 0.1308 0.231 Uiso 0.5 1 calc R U P B 2
C61 C 0.5479(12) 0.247(2) 0.1888(16) 0.078(5) Uani 0.5 1 d . . P B 2
H61A H 0.5901 0.3040 0.2143 0.093 Uiso 0.5 1 calc R U P B 2
H61B H 0.5703 0.1855 0.1677 0.093 Uiso 0.5 1 calc R U P B 2
C71 C 0.5227(10) 0.2031(17) 0.2611(11) 0.052(3) Uani 0.5 1 d . . P B 2
H71A H 0.5436 0.2517 0.3132 0.062 Uiso 0.5 1 calc R U P B 2
H71B H 0.5424 0.1270 0.2793 0.062 Uiso 0.5 1 calc R U P B 2
C8A C 0.37803(12) 0.26342(17) 0.25911(14) 0.0491(5) Uani 1 1 d . . . . .
C9A C 0.35519(17) 0.3870(2) 0.23735(19) 0.0704(7) Uani 1 1 d . . . . .
H9AA H 0.3943 0.4242 0.2208 0.084 Uiso 1 1 calc R U . . .
H9AB H 0.3009 0.3938 0.1882 0.084 Uiso 1 1 calc R U . . .
C10A C 0.3569(2) 0.4387(3) 0.3207(2) 0.0891(9) Uani 1 1 d . . . . .
H10C H 0.3654 0.5195 0.3220 0.107 Uiso 1 1 calc R U . . .
H10D H 0.3065 0.4235 0.3260 0.107 Uiso 1 1 calc R U . . .
C11A C 0.4280(2) 0.3812(3) 0.3919(2) 0.0959(10) Uani 1 1 d . . . . .
H11C H 0.4262 0.3883 0.4491 0.115 Uiso 1 1 calc R U . . .
H11D H 0.4793 0.4126 0.3967 0.115 Uiso 1 1 calc R U . . .
C12A C 0.41928(16) 0.2582(2) 0.36242(15) 0.0677(7) Uani 1 1 d . . . . .
H12C H 0.3853 0.2171 0.3842 0.081 Uiso 1 1 calc R U . . .
H12D H 0.4726 0.2221 0.3843 0.081 Uiso 1 1 calc R U . . .
N13A N 0.30335(10) 0.19088(15) 0.22645(12) 0.0548(5) Uani 1 1 d . . . . .
O14A O 0.23856(11) 0.21925(17) 0.23452(16) 0.0901(6) Uani 1 1 d . . . . .
C15A C 0.31656(12) 0.08914(17) 0.20013(13) 0.0467(5) Uani 1 1 d . . . . .
C16A C 0.25996(12) -0.00287(18) 0.17570(14) 0.0515(5) Uani 1 1 d . . . . .
C17A C 0.18292(14) -0.0082(2) 0.17808(16) 0.0642(6) Uani 1 1 d . . . . .
H17B H 0.1611 0.0502 0.1984 0.077 Uiso 1 1 calc R U . . .
N18A N 0.14554(14) -0.1047(2) 0.14845(18) 0.0823(7) Uani 1 1 d . . . . .
N19A N 0.19751(15) -0.16293(19) 0.12546(18) 0.0851(7) Uani 1 1 d . . . . .
C20A C 0.1722(3) -0.2733(3) 0.0806(3) 0.1353(17) Uani 1 1 d D . . . .
H20C H 0.1172 -0.2895 0.0737 0.162 Uiso 1 1 calc R U . . .
H20D H 0.1695 -0.2669 0.0212 0.162 Uiso 1 1 calc R U . . .
C21A C 0.2193(4) -0.3593(4) 0.1205(5) 0.197(3) Uani 1 1 d D . . . .
H21D H 0.1974 -0.4262 0.0859 0.295 Uiso 1 1 calc R U . . .
H21E H 0.2737 -0.3460 0.1261 0.295 Uiso 1 1 calc R U . . .
H21F H 0.2213 -0.3687 0.1788 0.295 Uiso 1 1 calc R U . . .
C22A C 0.26671(15) -0.1051(2) 0.14131(18) 0.0686(7) Uani 1 1 d . . . . .
H22B H 0.3106 -0.1299 0.1309 0.082 Uiso 1 1 calc R U . . .

loop_
_atom_site_aniso_label
_atom_site_aniso_U_11
_atom_site_aniso_U_22
_atom_site_aniso_U_33
_atom_site_aniso_U_23
_atom_site_aniso_U_13
_atom_site_aniso_U_12
O1 0.0645(10) 0.0618(10) 0.0755(11) -0.0127(8) 0.0093(9) -0.0107(8)
N2 0.0446(10) 0.0530(11) 0.0561(10) -0.0009(8) 0.0141(8) -0.0060(8)
C3 0.0406(12) 0.0550(13) 0.0568(12) 0.0051(10) 0.0172(9) -0.0037(9)
C4 0.081(12) 0.095(12) 0.064(9) 0.030(8) 0.028(8) -0.009(8)
C5 0.075(4) 0.091(4) 0.067(3) 0.024(3) 0.023(3) 0.011(4)
C6 0.116(11) 0.107(11) 0.097(12) -0.012(9) 0.033(9) 0.035(9)
C7 0.051(9) 0.078(9) 0.054(7) 0.015(6) 0.021(6) -0.002(6)
C42 0.041(7) 0.059(7) 0.067(9) 0.002(6) 0.022(6) -0.001(5)
C52 0.083(4) 0.106(5) 0.061(3) 0.009(3) 0.019(3) 0.012(4)
C62 0.024(4) 0.149(12) 0.053(7) 0.018(6) -0.009(4) -0.014(5)
C72 0.031(6) 0.070(8) 0.107(12) -0.012(7) 0.021(6) -0.008(5)
C8 0.0463(12) 0.0554(13) 0.0605(12) 0.0012(10) 0.0174(10) 0.0008(10)
C9 0.0728(17) 0.0548(15) 0.094(2) -0.0034(14) 0.0200(15) 0.0005(12)
C10 0.108(3) 0.082(2) 0.116(3) -0.035(2) 0.020(2) 0.014(2)
C11 0.122(3) 0.131(3) 0.107(3) -0.028(2) 0.054(2) 0.023(3)
C12 0.0674(16) 0.0918(19) 0.0656(15) -0.0002(14) 0.0288(13) 0.0076(14)
N13 0.0434(10) 0.0557(11) 0.0570(10) -0.0026(8) 0.0132(8) -0.0049(8)
O14 0.0511(9) 0.0731(11) 0.0757(11) -0.0162(9) 0.0056(8) -0.0084(8)
C15 0.0442(11) 0.0522(12) 0.0525(11) 0.0005(9) 0.0168(9) -0.0064(9)
C16 0.0472(12) 0.0556(13) 0.0528(12) 0.0052(10) 0.0196(9) -0.0013(10)
C17 0.0535(13) 0.0637(15) 0.0612(13) -0.0007(11) 0.0175(11) 0.0005(11)
N18 0.0580(12) 0.0724(14) 0.0638(12) 0.0012(10) 0.0176(10) 0.0097(10)
N19 0.0677(13) 0.0618(12) 0.0607(11) 0.0037(9) 0.0255(10) 0.0101(10)
C20 0.093(2) 0.0710(17) 0.0767(17) 0.0002(14) 0.0359(15) 0.0175(15)
C21 0.311(8) 0.082(3) 0.296(8) 0.056(4) 0.236(7) 0.063(4)
C22 0.0581(13) 0.0614(14) 0.0528(12) 0.0021(10) 0.0179(10) 0.0006(11)
O1A 0.0576(10) 0.0560(10) 0.1052(13) -0.0113(9) 0.0424(9) 0.0060(8)
N2A 0.0414(9) 0.0466(10) 0.0606(10) -0.0018(8) 0.0241(8) 0.0011(7)
C3A 0.0394(12) 0.0501(12) 0.0514(12) -0.0023(9) 0.0192(9) -0.0025(9)
C4A 0.043(6) 0.073(8) 0.059(7) -0.012(5) 0.014(4) 0.000(5)
C5A 0.069(5) 0.038(2) 0.053(4) -0.010(2) 0.034(4) -0.021(2)
C6A 0.037(5) 0.080(9) 0.117(9) -0.015(6) 0.042(5) -0.005(4)
C7A 0.059(9) 0.079(9) 0.073(7) 0.009(5) 0.031(6) 0.011(5)
C41 0.074(9) 0.067(8) 0.045(6) 0.000(5) 0.036(6) -0.025(6)
C51 0.086(10) 0.40(3) 0.103(10) 0.049(12) 0.049(8) -0.048(12)
C61 0.074(8) 0.086(12) 0.088(8) -0.010(6) 0.049(6) -0.023(6)
C71 0.021(4) 0.051(4) 0.071(7) -0.010(4) 0.009(3) -0.005(4)
C8A 0.0464(11) 0.0481(12) 0.0541(11) -0.0039(9) 0.0230(9) -0.0034(9)
C9A 0.0731(16) 0.0528(14) 0.0907(18) -0.0035(12) 0.0407(14) 0.0052(12)
C10A 0.093(2) 0.0681(17) 0.122(3) -0.0290(17) 0.062(2) -0.0113(16)
C11A 0.104(2) 0.109(2) 0.086(2) -0.0425(19) 0.0526(19) -0.026(2)
C12A 0.0702(16) 0.0817(17) 0.0550(13) -0.0073(12) 0.0308(12) -0.0175(13)
N13A 0.0431(10) 0.0578(11) 0.0676(11) -0.0067(9) 0.0279(9) 0.0002(8)
O14A 0.0559(10) 0.0892(13) 0.1410(18) -0.0353(12) 0.0576(11) -0.0040(9)
C15A 0.0400(11) 0.0509(12) 0.0488(11) 0.0009(9) 0.0189(9) 0.0013(9)
C16A 0.0442(11) 0.0568(13) 0.0518(11) 0.0029(10) 0.0192(9) -0.0051(9)
C17A 0.0521(13) 0.0703(16) 0.0710(15) 0.0046(12) 0.0275(11) -0.0096(11)
N18A 0.0619(13) 0.0783(16) 0.1058(18) 0.0047(13) 0.0356(13) -0.0159(12)
N19A 0.0728(15) 0.0621(14) 0.1059(18) -0.0067(12) 0.0252(13) -0.0235(12)
C20A 0.111(3) 0.077(2) 0.171(4) -0.021(2) 0.017(3) -0.027(2)
C21A 0.228(6) 0.084(3) 0.212(6) -0.035(3) 0.034(5) 0.025(4)
C22A 0.0608(15) 0.0631(15) 0.0807(16) -0.0076(12) 0.0294(13) -0.0100(12)

loop_
_atom_type_symbol
_atom_type_description
_atom_type_scat_dispersion_real
_atom_type_scat_dispersion_imag
_atom_type_scat_source
C C 0.0181 0.0091 'International Tables Vol C Tables 4.2.6.8 and 6.1.1.4'
H H 0.0000 0.0000 'International Tables Vol C Tables 4.2.6.8 and 6.1.1.4'
N N 0.0311 0.0180 'International Tables Vol C Tables 4.2.6.8 and 6.1.1.4'
O O 0.0492 0.0322 'International Tables Vol C Tables 4.2.6.8 and 6.1.1.4'

loop_
_geom_angle_atom_site_label_1
_geom_angle_atom_site_label_2
_geom_angle_atom_site_label_3
_geom_angle
_geom_angle_site_symmetry_1
_geom_angle_site_symmetry_3
O1 N2 C15 125.36(19) . .
O1 N2 C3 123.04(17) . .
C15 N2 C3 110.96(17) . .
N2 C3 C42 108.6(6) . .
N2 C3 C7 114.2(9) . .
N2 C3 C8 99.88(16) . .
C42 C3 C8 114.1(6) . .
C7 C3 C8 116.6(7) . .
N2 C3 C72 110.9(9) . .
C42 C3 C72 106.1(7) . .
C8 C3 C72 117.1(7) . .
N2 C3 C4 104.7(7) . .
C7 C3 C4 103.8(7) . .
C8 C3 C4 117.4(7) . .
C5 C4 C3 103.4(9) . .
C4 C5 C6 104.3(9) . .
C7 C6 C5 100.2(11) . .
C6 C7 C3 110.3(12) . .
C3 C42 C52 104.2(9) . .
C62 C52 C42 103.4(7) . .
C52 C62 C72 111.9(10) . .
C3 C72 C62 102.2(12) . .
N13 C8 C9 111.63(19) . .
N13 C8 C3 99.83(17) . .
C9 C8 C3 117.8(2) . .
N13 C8 C12 107.04(18) . .
C9 C8 C12 104.9(2) . .
C3 C8 C12 115.34(19) . .
C10 C9 C8 105.4(3) . .
C11 C10 C9 103.3(3) . .
C12 C11 C10 105.4(3) . .
C11 C12 C8 106.1(3) . .
O14 N13 C15 125.69(18) . .
O14 N13 C8 122.52(18) . .
C15 N13 C8 111.01(17) . .
N13 C15 N2 108.52(19) . .
N13 C15 C16 125.43(19) . .
N2 C15 C16 126.0(2) . .
C22 C16 C17 104.3(2) . .
C22 C16 C15 127.9(2) . .
C17 C16 C15 127.8(2) . .
N18 C17 C16 111.7(2) . .
C17 N18 N19 104.51(19) . .
C22 N19 N18 112.31(19) . .
C22 N19 C20 128.6(2) . .
N18 N19 C20 119.1(2) . .
C21 C20 N19 113.0(3) . .
N19 C22 C16 107.1(2) . .
O1A N2A C15A 125.30(17) . .
O1A N2A C3A 122.84(15) . .
C15A N2A C3A 111.16(16) . .
C7A C3A N2A 116.5(10) . .
C7A C3A C4A 102.6(10) . .
N2A C3A C4A 109.0(8) . .
C7A C3A C8A 114.4(9) . .
N2A C3A C8A 100.33(15) . .
C4A C3A C8A 114.4(6) . .
N2A C3A C41 105.1(7) . .
C8A C3A C41 115.5(7) . .
N2A C3A C71 110.0(7) . .
C8A C3A C71 118.8(7) . .
C41 C3A C71 106.2(9) . .
C5A C4A C3A 110.3(12) . .
C4A C5A C6A 96.8(10) . .
C7A C6A C5A 96.9(14) . .
C3A C7A C6A 107.3(13) . .
C51 C41 C3A 99.8(12) . .
C61 C51 C41 116.8(17) . .
C51 C61 C71 110.1(17) . .
C61 C71 C3A 102.9(13) . .
N13A C8A C9A 111.14(18) . .
N13A C8A C3A 100.09(15) . .
C9A C8A C3A 116.83(18) . .
N13A C8A C12A 107.76(17) . .
C9A C8A C12A 104.58(19) . .
C3A C8A C12A 116.23(18) . .
C10A C9A C8A 106.2(2) . .
C11A C10A C9A 102.2(2) . .
C10A C11A C12A 104.6(2) . .
C11A C12A C8A 104.5(2) . .
O14A N13A C15A 124.86(18) . .
O14A N13A C8A 122.31(17) . .
C15A N13A C8A 112.22(16) . .
N13A C15A N2A 108.29(17) . .
N13A C15A C16A 125.06(18) . .
N2A C15A C16A 126.66(19) . .
C22A C16A C17A 103.9(2) . .
C22A C16A C15A 127.8(2) . .
C17A C16A C15A 128.2(2) . .
N18A C17A C16A 112.4(2) . .
C17A N18A N19A 104.2(2) . .
N18A N19A C22A 112.6(2) . .
N18A N19A C20A 119.8(3) . .
C22A N19A C20A 127.4(3) . .
C21A C20A N19A 116.4(4) . .
N19A C22A C16A 106.8(2) . .

loop_
_geom_bond_atom_site_label_1
_geom_bond_atom_site_label_2
_geom_bond_distance
_geom_bond_site_symmetry_2
O1 N2 1.284(2) .
N2 C15 1.346(3) .
N2 C3 1.498(3) .
C3 C42 1.541(14) .
C3 C7 1.48(2) .
C3 C8 1.539(3) .
C3 C72 1.59(2) .
C3 C4 1.567(14) .
C4 C5 1.525(13) .
C5 C6 1.503(13) .
C6 C7 1.510(14) .
C42 C52 1.542(13) .
C52 C62 1.454(11) .
C62 C72 1.529(14) .
C8 N13 1.499(3) .
C8 C9 1.527(3) .
C8 C12 1.551(3) .
C9 C10 1.504(5) .
C10 C11 1.503(6) .
C11 C12 1.497(4) .
N13 O14 1.276(2) .
N13 C15 1.343(3) .
C15 C16 1.437(3) .
C16 C22 1.376(3) .
C16 C17 1.411(3) .
C17 N18 1.325(3) .
N18 N19 1.358(3) .
N19 C22 1.344(3) .
N19 C20 1.458(3) .
C20 C21 1.408(5) .
O1A N2A 1.281(2) .
N2A C15A 1.346(3) .
N2A C3A 1.498(3) .
C3A C7A 1.466(19) .
C3A C4A 1.520(17) .
C3A C8A 1.545(3) .
C3A C41 1.584(14) .
C3A C71 1.588(17) .
C4A C5A 1.484(19) .
C5A C6A 1.63(3) .
C6A C7A 1.53(3) .
C41 C51 1.53(2) .
C51 C61 1.26(3) .
C61 C71 1.55(3) .
C8A N13A 1.490(3) .
C8A C9A 1.525(3) .
C8A C12A 1.549(3) .
C9A C10A 1.503(4) .
C10A C11A 1.483(5) .
C11A C12A 1.526(4) .
N13A O14A 1.280(2) .
N13A C15A 1.341(3) .
C15A C16A 1.430(3) .
C16A C22A 1.370(3) .
C16A C17A 1.411(3) .
C17A N18A 1.313(3) .
N18A N19A 1.348(3) .
N19A C22A 1.349(3) .
N19A C20A 1.479(4) .
C20A C21A 1.310(6) .
